data_2241672
loop_
_publ_author_name
'Ordonez, Carlos'
'Fonari, Marina S.'
'Wei, Qiang'
'Timofeeva, Tatiana V.'

_publ_section_title
;
 Crystal structure of poly[bis(ammonium)
 [bis(\m~4~-benzene-1,3,5-tricarboxylato)dizincate]
 1-methylpyrrolidin-2-one disolvate]
;
_journal_coeditor_code ZL2661
_journal_issue 5
_journal_name_full 'Acta Crystallographica Section E'
_journal_page_first 764
_journal_page_last 767
_journal_paper_doi 10.1107/S2056989016007027
_journal_volume 72
_journal_year 2016
_chemical_formula_iupac '(N H4)2 [Zn2 (C9 H3 O6)2], 2C5 H9 N O'
_chemical_formula_moiety '2(H4 N +), C18 H6 O12 Zn2 2-, 2(C5 H9 N O)'
_chemical_formula_sum 'C28 H32 N4 O14 Zn2'
_chemical_formula_weight 779.31
_chemical_name_systematic
;
Poly[bis(ammonium) [bis(\m~4~-benzene-1,3,5-tricarboxylato)dizincate]
1-methylpyrrolidin-2-one disolvate]
;
_space_group_crystal_system monoclinic
_space_group_IT_number 7
_space_group_name_Hall 'P -2yac'
_space_group_name_H-M_alt 'P 1 n 1'
_symmetry_space_group_name_Hall 'P -2yac'
_symmetry_space_group_name_H-M 'P 1 n 1'
_atom_sites_solution_hydrogens mixed
_audit_creation_method SHELXL-2014/7
_cell_angle_alpha 90
_cell_angle_beta 94.327(5)
_cell_angle_gamma 90
_cell_formula_units_Z 2
_cell_length_a 9.470(4)
_cell_length_b 12.351(5)
_cell_length_c 13.575(5)
_cell_measurement_reflns_used 3722
_cell_measurement_temperature 100(2)
_cell_measurement_theta_max 26.15
_cell_measurement_theta_min 4.28
_cell_volume 1583.3(11)
_computing_cell_refinement
;
SAINT-Plus (Bruker, 2009)
;
_computing_data_collection
;
APEX2  (Bruker, 2014)
;
_computing_data_reduction
;
SAINT-Plus (Bruker, 2009)
;
_computing_molecular_graphics
;
ORTEP-3 for Windows (Farrugia, 2012)
;
_computing_publication_material
;
publCIF (Westrip, 2010)
;
_computing_structure_refinement
;
SHELXL2014 (Sheldrick, 2015)
;
_computing_structure_solution
;
SHELXTL (Sheldrick, 2008)
;
_diffrn_ambient_temperature 100(2)
_diffrn_measured_fraction_theta_full 0.995
_diffrn_measured_fraction_theta_max 0.995
_diffrn_measurement_device_type 'Bruker SMART APEXII CCD area-detector'
_diffrn_measurement_method 'phi and omega scans'
_diffrn_radiation_type MoK\a
_diffrn_radiation_wavelength 0.71073
_diffrn_reflns_av_R_equivalents 0.0381
_diffrn_reflns_limit_h_max 11
_diffrn_reflns_limit_h_min -11
_diffrn_reflns_limit_k_max 15
_diffrn_reflns_limit_k_min -15
_diffrn_reflns_limit_l_max 16
_diffrn_reflns_limit_l_min -16
_diffrn_reflns_number 13257
_diffrn_reflns_theta_full 25.242
_diffrn_reflns_theta_max 25.993
_diffrn_reflns_theta_min 4.279
_exptl_absorpt_coefficient_mu 1.591
_exptl_absorpt_correction_T_max 0.784
_exptl_absorpt_correction_T_min 0.628
_exptl_absorpt_correction_type multi-scan
_exptl_absorpt_process_details
;
(SADABS; Bruker, 2009)
;
_exptl_crystal_colour colorless
_exptl_crystal_density_diffrn 1.635
_exptl_crystal_description prism
_exptl_crystal_F_000 800
_exptl_crystal_size_max 0.450
_exptl_crystal_size_mid 0.350
_exptl_crystal_size_min 0.250
_refine_diff_density_max 0.380
_refine_diff_density_min -0.334
_refine_ls_abs_structure_details
;
 Refined as an inversion twin.
;
_refine_ls_abs_structure_Flack 0.102(18)
_refine_ls_extinction_method none
_refine_ls_goodness_of_fit_ref 0.994
_refine_ls_hydrogen_treatment mixed
_refine_ls_matrix_type full
_refine_ls_number_parameters 525
_refine_ls_number_reflns 6013
_refine_ls_number_restraints 236
_refine_ls_restrained_S_all 0.977
_refine_ls_R_factor_all 0.0408
_refine_ls_R_factor_gt 0.0330
_refine_ls_shift/su_max 0.002
_refine_ls_shift/su_mean 0.000
_refine_ls_structure_factor_coef Fsqd
_refine_ls_weighting_details 'w=1/[\s^2^(Fo^2^)+(0.0290P)^2^] where P=(Fo^2^+2Fc^2^)/3'
_refine_ls_weighting_scheme calc
_refine_ls_wR_factor_gt 0.0639
_refine_ls_wR_factor_ref 0.0676
_reflns_number_gt 5263
_reflns_number_total 6013
_reflns_threshold_expression 'I > 2\s(I)'
_cod_data_source_file zl2661sup1.cif
_cod_data_source_block I
_cod_original_cell_volume 1583.2(10)
_cod_database_code 2241672
_shelx_space_group_comment
;
The symmetry employed for this shelxl refinement is uniquely defined
by the following loop, which should always be used as a source of
symmetry information in preference to the above space-group names.
They are only intended as comments.
;
_shelx_estimated_absorpt_t_min 0.535
_shelx_estimated_absorpt_t_max 0.692

loop_
_space_group_symop_operation_xyz
'x, y, z'
'x+1/2, -y, z+1/2'

loop_
_atom_site_type_symbol
_atom_site_label
_atom_site_fract_x
_atom_site_fract_y
_atom_site_fract_z
_atom_site_U_iso_or_equiv
_atom_site_adp_type
_atom_site_calc_flag
_atom_site_occupancy
_atom_site_disorder_assembly
_atom_site_disorder_group
Zn Zn1 0.89147(5) 0.67955(5) 0.05911(4) 0.00955(18) Uani d 1 . .
Zn Zn2 0.62372(5) 0.81579(5) 0.17921(4) 0.00980(19) Uani d 1 . .
O O1 0.9514(6) 0.8118(3) 0.1336(4) 0.0115(12) Uani d 1 . .
O O2 0.8070(6) 0.8139(3) 0.2567(4) 0.0138(12) Uani d 1 . .
O O3 0.8606(5) 0.5625(4) 0.1496(3) 0.0156(11) Uani d 1 . .
O O4 1.0719(5) 0.5942(4) 0.2254(4) 0.0213(11) Uani d 1 . .
O O5 0.7069(6) 0.6839(3) -0.0140(4) 0.0126(12) Uani d 1 . .
O O6 0.5633(6) 0.6808(3) 0.1113(4) 0.0129(12) Uani d 1 . .
O O7 0.6608(5) 0.9254(4) 0.0835(3) 0.0139(10) Uani d 1 . .
O O8 0.4502(5) 0.8860(4) 0.0057(4) 0.0224(12) Uani d 1 . .
O O9 0.4623(5) 0.8233(3) 0.2583(4) 0.0127(12) Uani d 1 . .
O O10 0.5241(4) 0.9792(3) 0.3323(3) 0.0177(10) Uani d 1 . .
O O11 1.0529(6) 0.6840(3) -0.0191(4) 0.0134(12) Uani d 1 . .
O O12 0.9855(4) 0.5564(3) -0.1286(3) 0.0193(10) Uani d 1 . .
O O13 0.2466(6) 0.0795(4) 0.1181(3) 0.0482(14) Uani d 1 . .
C C1 0.9235(8) 0.8327(5) 0.2208(6) 0.0115(16) Uani d 1 . .
C C2 1.0366(7) 0.8843(5) 0.2878(5) 0.0127(15) Uani d 1 . .
C C3 1.1771(7) 0.8723(5) 0.2683(5) 0.0110(15) Uani d 1 . .
H H3 1.2011 0.8307 0.2132 0.013 Uiso calc 1 . .
C C4 1.2836(7) 0.9213(5) 0.3297(5) 0.0115(14) Uani d 1 . .
C C5 1.2461(7) 0.9836(5) 0.4080(5) 0.0113(14) Uani d 1 . .
H H5 1.3177 1.0186 0.4492 0.014 Uiso calc 1 . .
C C6 1.1059(7) 0.9959(5) 0.4271(5) 0.0134(15) Uani d 1 . .
C C7 0.9997(8) 0.9460(5) 0.3666(5) 0.0120(15) Uani d 1 . .
H H7 0.9031 0.9544 0.3795 0.014 Uiso calc 1 . .
C C8 0.9530(7) 0.5524(5) 0.2213(5) 0.0128(15) Uani d 1 . .
C C9 0.9120(7) 0.4837(5) 0.3048(5) 0.0134(15) Uani d 1 . .
C C10 0.7684(8) 0.4637(5) 0.3179(5) 0.0129(14) Uani d 1 . .
H H10 0.6968 0.4899 0.2710 0.015 Uiso calc 1 . .
C C11 1.0130(8) 0.4415(6) 0.3723(6) 0.0147(15) Uani d 1 . .
H H11 1.1102 0.4529 0.3628 0.018 Uiso calc 1 . .
C C12 0.5904(8) 0.6637(5) 0.0231(6) 0.0113(16) Uani d 1 . .
C C13 0.4770(7) 0.6170(5) -0.0465(5) 0.0097(15) Uani d 1 . .
C C14 0.3341(7) 0.6340(5) -0.0316(5) 0.0114(15) Uani d 1 . .
H H14 0.3079 0.6720 0.0251 0.014 Uiso calc 1 . .
C C15 0.2317(7) 0.5949(5) -0.1000(5) 0.0108(14) Uani d 1 . .
C C16 0.5650(8) 0.9342(6) 0.0106(6) 0.0158(16) Uani d 1 . .
C C17 0.4354(7) 0.9100(5) 0.3065(5) 0.0109(14) Uani d 1 . .
C C18 1.0761(7) 0.6109(5) -0.0831(5) 0.0133(14) Uani d 1 . .
C C19 0.2289(7) 0.1747(5) 0.0954(5) 0.0292(14) Uani d 1 . .
C C20 0.1892(9) 0.2178(6) -0.0067(5) 0.0386(17) Uani d 1 . .
H H20A 0.0926 0.1944 -0.0305 0.046 Uiso calc 1 . .
H H20B 0.2569 0.1927 -0.0539 0.046 Uiso calc 1 . .
C C21 0.1961(8) 0.3402(6) 0.0056(6) 0.0429(18) Uani d 1 . .
H H21A 0.2857 0.3690 -0.0170 0.051 Uiso calc 1 . .
H H21B 0.1157 0.3754 -0.0328 0.051 Uiso calc 1 . .
C C22 0.1882(8) 0.3598(5) 0.1150(6) 0.0431(19) Uani d 1 . .
H H22A 0.2520 0.4195 0.1385 0.052 Uiso calc 1 . .
H H22B 0.0903 0.3774 0.1306 0.052 Uiso calc 1 . .
C C23 0.2518(9) 0.2404(6) 0.2649(5) 0.0419(18) Uani d 1 . .
H H23A 0.1586 0.2397 0.2918 0.063 Uiso calc 1 . .
H H23B 0.3087 0.2996 0.2952 0.063 Uiso calc 1 . .
H H23C 0.2997 0.1713 0.2796 0.063 Uiso calc 1 . .
N N1 0.2347(6) 0.2561(4) 0.1594(4) 0.0314(13) Uani d 1 . .
N N2 0.6628(5) 0.0862(4) 0.4962(4) 0.0220(11) Uani d 1 . .
H H1N 0.628(7) 0.062(5) 0.438(3) 0.033 Uiso d 1 . .
H H2N 0.749(4) 0.105(5) 0.483(5) 0.033 Uiso d 1 . .
H H3N 0.620(6) 0.145(4) 0.515(5) 0.033 Uiso d 1 . .
H H4N 0.687(7) 0.036(4) 0.539(4) 0.033 Uiso d 1 . .
N N3 0.3320(5) 0.6331(4) 0.3316(4) 0.0197(11) Uani d 1 . .
H H5N 0.249(4) 0.624(5) 0.302(4) 0.029 Uiso d 1 . .
H H6N 0.369(6) 0.683(4) 0.296(4) 0.029 Uiso d 1 . .
H H7N 0.393(6) 0.580(4) 0.328(4) 0.029 Uiso d 1 . .
H H8N 0.326(7) 0.660(5) 0.392(3) 0.029 Uiso d 1 . .
C C1S 0.3028(9) 0.7644(7) 0.5883(6) 0.030(2) Uani d 0.903(8) A 1
C C2S 0.3572(11) 0.8553(9) 0.6562(9) 0.032(2) Uani d 0.903(8) A 1
H H2S1 0.3523 0.9255 0.6209 0.038 Uiso calc 0.903(8) A 1
H H2S2 0.4565 0.8417 0.6812 0.038 Uiso calc 0.903(8) A 1
C C3S 0.2619(8) 0.8556(6) 0.7391(5) 0.0324(17) Uani d 0.903(8) A 1
H H3S1 0.3059 0.8161 0.7970 0.039 Uiso calc 0.903(8) A 1
H H3S2 0.2409 0.9306 0.7592 0.039 Uiso calc 0.903(8) A 1
C C4S 0.1267(13) 0.7981(13) 0.6975(11) 0.036(2) Uani d 0.903(8) A 1
H H4S1 0.0865 0.7520 0.7481 0.043 Uiso calc 0.903(8) A 1
H H4S2 0.0541 0.8506 0.6717 0.043 Uiso calc 0.903(8) A 1
C C5S 0.0917(12) 0.6515(11) 0.5659(10) 0.059(3) Uani d 0.903(8) A 1
H H5S1 0.0244 0.6870 0.5178 0.089 Uiso calc 0.903(8) A 1
H H5S2 0.0396 0.6105 0.6132 0.089 Uiso calc 0.903(8) A 1
H H5S3 0.1522 0.6022 0.5313 0.089 Uiso calc 0.903(8) A 1
N N1S 0.1793(8) 0.7334(6) 0.6184(5) 0.0355(18) Uani d 0.903(8) A 1
O O1S 0.3602(7) 0.7270(8) 0.5180(5) 0.034(2) Uani d 0.903(8) A 1
C C1P 0.258(6) 0.737(6) 0.557(4) 0.034(4) Uani d 0.097(8) A 2
C C2P 0.130(9) 0.665(7) 0.572(8) 0.037(5) Uani d 0.097(8) A 2
H H2P1 0.0741 0.6512 0.5091 0.045 Uiso calc 0.097(8) A 2
H H2P2 0.1604 0.5951 0.6025 0.045 Uiso calc 0.097(8) A 2
C C3P 0.046(5) 0.730(5) 0.641(5) 0.038(5) Uani d 0.097(8) A 2
H H3P1 -0.0295 0.7714 0.6038 0.046 Uiso calc 0.097(8) A 2
H H3P2 0.0018 0.6813 0.6884 0.046 Uiso calc 0.097(8) A 2
C C4P 0.153(10) 0.806(13) 0.696(9) 0.035(4) Uani d 0.097(8) A 2
H H4P1 0.1800 0.7795 0.7637 0.042 Uiso calc 0.097(8) A 2
H H4P2 0.1148 0.8802 0.6996 0.042 Uiso calc 0.097(8) A 2
C C5P 0.392(9) 0.875(8) 0.650(8) 0.029(9) Uani d 0.097(8) A 2
H H5P1 0.4522 0.8697 0.5945 0.043 Uiso calc 0.097(8) A 2
H H5P2 0.4478 0.8561 0.7115 0.043 Uiso calc 0.097(8) A 2
H H5P3 0.3577 0.9499 0.6548 0.043 Uiso calc 0.097(8) A 2
N N1P 0.272(5) 0.802(4) 0.635(4) 0.032(3) Uani d 0.097(8) A 2
O O1P 0.337(7) 0.732(8) 0.490(4) 0.037(10) Uani d 0.097(8) A 2

loop_
_atom_site_aniso_label
_atom_site_aniso_U_11
_atom_site_aniso_U_22
_atom_site_aniso_U_33
_atom_site_aniso_U_12
_atom_site_aniso_U_13
_atom_site_aniso_U_23
Zn1 0.0067(4) 0.0131(4) 0.0089(4) -0.0007(3) 0.0011(3) 0.0001(3)
Zn2 0.0068(4) 0.0136(4) 0.0091(4) -0.0013(3) 0.0008(3) -0.0002(3)
O1 0.011(3) 0.016(3) 0.008(3) -0.0017(17) 0.000(2) -0.0005(18)
O2 0.007(3) 0.019(3) 0.015(3) -0.0018(18) -0.002(2) 0.0015(19)
O3 0.014(3) 0.020(2) 0.013(3) -0.0026(19) -0.002(2) 0.007(2)
O4 0.013(3) 0.026(3) 0.024(3) -0.0063(19) -0.001(2) 0.013(2)
O5 0.011(3) 0.019(3) 0.008(3) 0.0001(19) 0.001(2) -0.0017(18)
O6 0.014(3) 0.014(3) 0.011(3) 0.0023(17) 0.000(2) -0.0006(18)
O7 0.011(3) 0.018(2) 0.013(3) 0.0013(19) 0.000(2) 0.0035(19)
O8 0.011(3) 0.029(3) 0.027(3) -0.005(2) -0.001(2) 0.013(2)
O9 0.005(3) 0.014(3) 0.019(3) 0.0011(17) 0.003(2) -0.0007(19)
O10 0.010(2) 0.021(2) 0.022(2) -0.0048(17) 0.0041(17) -0.0047(18)
O11 0.015(3) 0.017(3) 0.009(3) -0.0019(18) 0.007(2) -0.0046(18)
O12 0.007(2) 0.022(2) 0.029(3) -0.0042(18) 0.0008(18) -0.010(2)
O13 0.083(4) 0.022(3) 0.036(3) 0.008(2) -0.015(3) 0.001(2)
C1 0.009(4) 0.008(3) 0.017(4) 0.003(3) 0.000(3) 0.000(3)
C2 0.007(4) 0.014(3) 0.017(4) 0.000(3) 0.003(3) -0.001(3)
C3 0.013(4) 0.009(3) 0.011(4) -0.002(3) -0.002(3) 0.002(3)
C4 0.011(3) 0.011(3) 0.013(3) -0.001(2) 0.001(3) 0.003(3)
C5 0.009(3) 0.013(3) 0.011(3) -0.003(2) -0.005(2) 0.001(2)
C6 0.014(4) 0.012(3) 0.013(4) 0.000(3) -0.001(3) 0.000(3)
C7 0.009(4) 0.012(3) 0.015(4) -0.001(3) 0.002(3) -0.002(3)
C8 0.012(4) 0.015(3) 0.011(3) 0.002(3) 0.001(3) 0.001(3)
C9 0.012(4) 0.014(3) 0.014(4) 0.000(3) 0.003(3) -0.001(3)
C10 0.011(3) 0.013(3) 0.016(3) -0.004(2) 0.002(2) 0.001(3)
C11 0.009(4) 0.018(3) 0.017(4) -0.003(3) 0.001(3) 0.001(3)
C12 0.010(4) 0.011(3) 0.012(4) 0.000(3) -0.006(3) 0.004(3)
C13 0.011(4) 0.011(3) 0.007(4) -0.001(3) -0.002(3) -0.001(3)
C14 0.009(4) 0.014(3) 0.013(4) 0.003(3) 0.007(3) -0.001(3)
C15 0.007(3) 0.010(3) 0.015(3) 0.001(2) 0.002(3) -0.002(3)
C16 0.012(4) 0.016(3) 0.020(4) 0.003(3) 0.005(3) 0.004(3)
C17 0.011(3) 0.016(3) 0.006(3) 0.004(3) 0.000(2) -0.001(2)
C18 0.011(3) 0.013(3) 0.016(3) 0.000(2) 0.002(2) 0.006(3)
C19 0.039(4) 0.026(3) 0.022(3) 0.009(3) 0.002(3) -0.003(3)
C20 0.050(5) 0.040(4) 0.028(4) 0.013(4) 0.010(3) 0.002(3)
C21 0.036(4) 0.044(5) 0.047(5) 0.001(3) -0.002(3) 0.020(4)
C22 0.043(5) 0.017(3) 0.069(5) 0.005(3) 0.001(4) -0.002(4)
C23 0.053(5) 0.047(5) 0.025(4) -0.009(4) 0.001(3) -0.014(3)
N1 0.045(4) 0.021(3) 0.029(3) -0.001(2) 0.008(3) -0.003(2)
N2 0.018(3) 0.019(3) 0.028(3) 0.005(2) -0.001(2) -0.011(2)
N3 0.014(3) 0.018(3) 0.027(3) 0.001(2) -0.001(2) 0.003(2)
C1S 0.026(4) 0.034(4) 0.029(4) 0.005(3) 0.002(3) 0.007(4)
C2S 0.032(5) 0.032(5) 0.030(4) 0.002(4) -0.001(4) -0.002(4)
C3S 0.034(4) 0.034(4) 0.029(4) 0.004(3) 0.003(3) -0.002(3)
C4S 0.032(5) 0.040(4) 0.034(4) 0.007(4) 0.007(4) 0.002(4)
C5S 0.053(7) 0.063(7) 0.059(6) -0.016(6) -0.012(6) -0.015(5)
N1S 0.028(4) 0.041(4) 0.039(4) -0.001(3) 0.005(3) 0.000(3)
O1S 0.032(4) 0.041(4) 0.030(4) 0.010(3) -0.005(3) -0.008(4)
C1P 0.028(8) 0.038(8) 0.035(8) 0.004(8) 0.000(8) 0.004(8)
C2P 0.031(9) 0.042(9) 0.038(9) -0.002(9) 0.001(9) 0.000(9)
C3P 0.033(8) 0.042(8) 0.039(8) -0.002(8) 0.005(8) 0.002(8)
C4P 0.031(7) 0.039(7) 0.034(7) 0.003(7) 0.005(7) 0.001(7)
C5P 0.031(15) 0.033(15) 0.022(15) 0.005(15) -0.004(15) -0.003(14)
N1P 0.030(6) 0.035(6) 0.032(6) 0.004(6) 0.001(6) 0.001(6)
O1P 0.041(17) 0.038(16) 0.032(17) 0.017(16) -0.006(16) -0.001(17)

loop_
_atom_type_symbol
_atom_type_description
_atom_type_scat_dispersion_real
_atom_type_scat_dispersion_imag
_atom_type_scat_source
C C 0.0033 0.0016 'International Tables Vol C Tables 4.2.6.8 and 6.1.1.4'
H H 0.0000 0.0000 'International Tables Vol C Tables 4.2.6.8 and 6.1.1.4'
N N 0.0061 0.0033 'International Tables Vol C Tables 4.2.6.8 and 6.1.1.4'
O O 0.0106 0.0060 'International Tables Vol C Tables 4.2.6.8 and 6.1.1.4'
Zn Zn 0.2839 1.4301 'International Tables Vol C Tables 4.2.6.8 and 6.1.1.4'

loop_
_geom_angle_atom_site_label_1
_geom_angle_atom_site_label_2
_geom_angle_atom_site_label_3
_geom_angle_site_symmetry_1
_geom_angle_site_symmetry_3
_geom_angle
O3 Zn1 O11 . . 122.4(2)
O3 Zn1 O5 . . 99.9(2)
O11 Zn1 O5 . . 116.0(2)
O3 Zn1 O1 . . 110.1(2)
O11 Zn1 O1 . . 92.8(2)
O5 Zn1 O1 . . 116.7(2)
O7 Zn2 O9 . . 122.16(19)
O7 Zn2 O2 . . 99.8(2)
O9 Zn2 O2 . . 114.1(2)
O7 Zn2 O6 . . 109.9(2)
O9 Zn2 O6 . . 94.9(2)
O2 Zn2 O6 . . 117.1(2)
C1 O1 Zn1 . . 125.2(5)
C1 O2 Zn2 . . 123.8(5)
C8 O3 Zn1 . . 115.7(4)
C12 O5 Zn1 . . 124.5(5)
C12 O6 Zn2 . . 120.9(5)
C16 O7 Zn2 . . 114.9(4)
C17 O9 Zn2 . . 121.0(4)
C18 O11 Zn1 . . 122.4(4)
O1 C1 O2 . . 125.3(7)
O1 C1 C2 . . 117.9(7)
O2 C1 C2 . . 116.8(7)
C7 C2 C3 . . 120.7(6)
C7 C2 C1 . . 119.7(7)
C3 C2 C1 . . 119.6(6)
C2 C3 C4 . . 120.1(6)
C2 C3 H3 . . 120.0
C4 C3 H3 . . 120.0
C5 C4 C3 . . 119.0(7)
C5 C4 C17 . 1_655 121.3(6)
C3 C4 C17 . 1_655 119.6(6)
C4 C5 C6 . . 120.9(6)
C4 C5 H5 . . 119.6
C6 C5 H5 . . 119.6
C7 C6 C5 . . 120.2(6)
C7 C6 C16 . 2_575 119.0(6)
C5 C6 C16 . 2_575 120.8(6)
C2 C7 C6 . . 119.2(7)
C2 C7 H7 . . 120.4
C6 C7 H7 . . 120.4
O4 C8 O3 . . 124.6(6)
O4 C8 C9 . . 119.5(6)
O3 C8 C9 . . 115.9(6)
C11 C9 C10 . . 118.6(7)
C11 C9 C8 . . 120.9(7)
C10 C9 C8 . . 120.4(6)
C15 C10 C9 2_565 . 119.6(6)
C15 C10 H10 2_565 . 120.2
C9 C10 H10 . . 120.2
C13 C11 C9 2_565 . 121.9(7)
C13 C11 H11 2_565 . 119.0
C9 C11 H11 . . 119.0
O5 C12 O6 . . 126.0(7)
O5 C12 C13 . . 115.4(7)
O6 C12 C13 . . 118.5(7)
C11 C13 C14 2_464 . 119.6(6)
C11 C13 C12 2_464 . 119.9(7)
C14 C13 C12 . . 120.5(6)
C15 C14 C13 . . 119.3(6)
C15 C14 H14 . . 120.4
C13 C14 H14 . . 120.4
C14 C15 C10 . 2_464 121.0(6)
C14 C15 C18 . 1_455 119.6(6)
C10 C15 C18 2_464 1_455 119.4(6)
O8 C16 O7 . . 124.3(7)
O8 C16 C6 . 2_474 120.8(7)
O7 C16 C6 . 2_474 114.9(6)
O10 C17 O9 . . 124.3(6)
O10 C17 C4 . 1_455 121.3(6)
O9 C17 C4 . 1_455 114.4(6)
O12 C18 O11 . . 125.5(6)
O12 C18 C15 . 1_655 120.2(6)
O11 C18 C15 . 1_655 114.2(6)
O13 C19 N1 . . 124.4(6)
O13 C19 C20 . . 126.3(6)
N1 C19 C20 . . 109.3(6)
C19 C20 C21 . . 104.2(6)
C19 C20 H20A . . 110.9
C21 C20 H20A . . 110.9
C19 C20 H20B . . 110.9
C21 C20 H20B . . 110.9
H20A C20 H20B . . 108.9
C22 C21 C20 . . 105.2(6)
C22 C21 H21A . . 110.7
C20 C21 H21A . . 110.7
C22 C21 H21B . . 110.7
C20 C21 H21B . . 110.7
H21A C21 H21B . . 108.8
N1 C22 C21 . . 103.1(5)
N1 C22 H22A . . 111.1
C21 C22 H22A . . 111.1
N1 C22 H22B . . 111.1
C21 C22 H22B . . 111.1
H22A C22 H22B . . 109.1
N1 C23 H23A . . 109.5
N1 C23 H23B . . 109.5
H23A C23 H23B . . 109.5
N1 C23 H23C . . 109.5
H23A C23 H23C . . 109.5
H23B C23 H23C . . 109.5
C19 N1 C23 . . 123.0(6)
C19 N1 C22 . . 113.3(5)
C23 N1 C22 . . 122.1(6)
H1N N2 H2N . . 101(6)
H1N N2 H3N . . 113(6)
H2N N2 H3N . . 107(6)
H1N N2 H4N . . 115(6)
H2N N2 H4N . . 97(6)
H3N N2 H4N . . 120(6)
H5N N3 H6N . . 103(6)
H5N N3 H7N . . 117(6)
H6N N3 H7N . . 102(6)
H5N N3 H8N . . 111(6)
H6N N3 H8N . . 107(6)
H7N N3 H8N . . 115(6)
O1S C1S N1S . . 125.9(9)
O1S C1S C2S . . 127.0(9)
N1S C1S C2S . . 107.1(7)
C1S C2S C3S . . 105.2(7)
C1S C2S H2S1 . . 110.7
C3S C2S H2S1 . . 110.7
C1S C2S H2S2 . . 110.7
C3S C2S H2S2 . . 110.7
H2S1 C2S H2S2 . . 108.8
C4S C3S C2S . . 104.9(7)
C4S C3S H3S1 . . 110.8
C2S C3S H3S1 . . 110.8
C4S C3S H3S2 . . 110.8
C2S C3S H3S2 . . 110.8
H3S1 C3S H3S2 . . 108.8
N1S C4S C3S . . 101.7(7)
N1S C4S H4S1 . . 111.4
C3S C4S H4S1 . . 111.4
N1S C4S H4S2 . . 111.4
C3S C4S H4S2 . . 111.4
H4S1 C4S H4S2 . . 109.3
N1S C5S H5S1 . . 109.5
N1S C5S H5S2 . . 109.5
H5S1 C5S H5S2 . . 109.5
N1S C5S H5S3 . . 109.5
H5S1 C5S H5S3 . . 109.5
H5S2 C5S H5S3 . . 109.5
C1S N1S C5S . . 122.2(8)
C1S N1S C4S . . 115.4(8)
C5S N1S C4S . . 121.8(8)
O1P C1P N1P . . 126(4)
O1P C1P C2P . . 128(4)
N1P C1P C2P . . 106(3)
C3P C2P C1P . . 104(3)
C3P C2P H2P1 . . 110.9
C1P C2P H2P1 . . 110.9
C3P C2P H2P2 . . 111.0
C1P C2P H2P2 . . 111.0
H2P1 C2P H2P2 . . 109.0
C4P C3P C2P . . 105(3)
C4P C3P H3P1 . . 110.7
C2P C3P H3P1 . . 110.7
C4P C3P H3P2 . . 110.7
C2P C3P H3P2 . . 110.7
H3P1 C3P H3P2 . . 108.8
C3P C4P N1P . . 102(3)
C3P C4P H4P1 . . 111.3
N1P C4P H4P1 . . 111.3
C3P C4P H4P2 . . 111.3
N1P C4P H4P2 . . 111.3
H4P1 C4P H4P2 . . 109.2
N1P C5P H5P1 . . 109.5
N1P C5P H5P2 . . 109.5
H5P1 C5P H5P2 . . 109.5
N1P C5P H5P3 . . 109.5
H5P1 C5P H5P3 . . 109.5
H5P2 C5P H5P3 . . 109.5
C1P N1P C5P . . 122(4)
C1P N1P C4P . . 116(3)
C5P N1P C4P . . 122(4)

loop_
_geom_bond_atom_site_label_1
_geom_bond_atom_site_label_2
_geom_bond_site_symmetry_2
_geom_bond_distance
Zn1 O3 . 1.933(5)
Zn1 O11 . 1.927(5)
Zn1 O5 . 1.944(5)
Zn1 O1 . 1.982(5)
Zn2 O7 . 1.926(5)
Zn2 O9 . 1.935(5)
Zn2 O2 . 1.960(5)
Zn2 O6 . 1.969(5)
O1 C1 . 1.259(9)
O2 C1 . 1.261(9)
O3 C8 . 1.265(8)
O4 C8 . 1.237(8)
O5 C12 . 1.272(9)
O6 C12 . 1.261(9)
O7 C16 . 1.296(8)
O8 C16 . 1.237(8)
O9 C17 . 1.290(7)
O10 C17 . 1.231(7)
O11 C18 . 1.283(8)
O12 C18 . 1.222(8)
O13 C19 . 1.224(7)
C1 C2 . 1.494(10)
C2 C7 . 1.381(9)
C2 C3 . 1.384(9)
C3 C4 . 1.397(9)
C3 H3 . 0.9500
C4 C5 . 1.380(9)
C4 C17 1_655 1.501(9)
C5 C6 . 1.381(9)
C5 H5 . 0.9500
C6 C7 . 1.392(10)
C6 C16 2_575 1.500(10)
C7 H7 . 0.9500
C8 C9 . 1.490(9)
C9 C11 . 1.376(10)
C9 C10 . 1.407(9)
C10 C15 2_565 1.395(9)
C10 H10 . 0.9500
C11 C13 2_565 1.382(9)
C11 H11 . 0.9500
C12 C13 . 1.492(10)
C13 C11 2_464 1.382(9)
C13 C14 . 1.400(9)
C14 C15 . 1.378(9)
C14 H14 . 0.9500
C15 C10 2_464 1.395(9)
C15 C18 1_455 1.521(9)
C16 C6 2_474 1.500(10)
C17 C4 1_455 1.501(9)
C18 C15 1_655 1.521(9)
C19 N1 . 1.327(7)
C19 C20 . 1.505(9)
C20 C21 . 1.522(9)
C20 H20A . 0.9900
C20 H20B . 0.9900
C21 C22 . 1.513(11)
C21 H21A . 0.9900
C21 H21B . 0.9900
C22 N1 . 1.469(8)
C22 H22A . 0.9900
C22 H22B . 0.9900
C23 N1 . 1.443(9)
C23 H23A . 0.9800
C23 H23B . 0.9800
C23 H23C . 0.9800
N2 H1N . 0.88(3)
N2 H2N . 0.88(3)
N2 H3N . 0.88(3)
N2 H4N . 0.86(3)
N3 H5N . 0.86(3)
N3 H6N . 0.87(3)
N3 H7N . 0.88(3)
N3 H8N . 0.89(3)
C1S O1S . 1.223(11)
C1S N1S . 1.325(8)
C1S C2S . 1.517(14)
C2S C3S . 1.495(13)
C2S H2S1 . 0.9900
C2S H2S2 . 0.9900
C3S C4S . 1.533(13)
C3S H3S1 . 0.9900
C3S H3S2 . 0.9900
C4S N1S . 1.457(11)
C4S H4S1 . 0.9900
C4S H4S2 . 0.9900
C5S N1S . 1.459(11)
C5S H5S1 . 0.9800
C5S H5S2 . 0.9800
C5S H5S3 . 0.9800
C1P O1P . 1.22(3)
C1P N1P . 1.33(3)
C1P C2P . 1.52(3)
C2P C3P . 1.50(3)
C2P H2P1 . 0.9900
C2P H2P2 . 0.9900
C3P C4P . 1.53(3)
C3P H3P1 . 0.9900
C3P H3P2 . 0.9900
C4P N1P . 1.46(3)
C4P H4P1 . 0.9900
C4P H4P2 . 0.9900
C5P N1P . 1.46(3)
C5P H5P1 . 0.9800
C5P H5P2 . 0.9800
C5P H5P3 . 0.9800

loop_
_geom_hbond_atom_site_label_D
_geom_hbond_atom_site_label_H
_geom_hbond_atom_site_label_A
_geom_hbond_site_symmetry_A
_geom_hbond_distance_DH
_geom_hbond_distance_HA
_geom_hbond_distance_DA
_geom_hbond_angle_DHA
N3 H8N O1P . 0.89(3) 1.60(7) 2.47(6) 167(7)
N3 H8N O1S . 0.89(3) 1.91(3) 2.779(9) 166(6)
N3 H7N O12 2_465 0.88(3) 1.97(4) 2.786(6) 154(6)
N3 H6N O9 . 0.87(3) 2.03(3) 2.867(7) 161(6)
N3 H5N O4 1_455 0.86(3) 1.94(3) 2.800(7) 174(6)
N2 H4N O13 2 0.86(3) 1.85(3) 2.713(7) 173(6)
N2 H3N O11 2_465 0.88(3) 2.24(4) 3.025(7) 148(6)
N2 H3N O1 2_465 0.88(3) 2.41(5) 3.104(7) 136(6)
N2 H2N O8 2_565 0.88(3) 1.91(4) 2.737(7) 156(6)
N2 H1N O10 1_545 0.88(3) 1.97(3) 2.825(7) 163(6)

_cod_database_fobs_code 2241672
